data_4114968
loop_
_publ_author_name
'Robert J. Wright'
'Andrew D. Phillips'
'Ned J. Hardman'
'Philip P. Power'

_publ_section_title
;
 The "Diindene" ArInInAr (Ar = C6H3-2,6-Dipp2, Dipp = C6H3-2,6-Pri2).
 Dimeric versus Monomeric In(I) Aryls: para-Substituent Effects in
 Terphenyl Ligands
;
_journal_name_full 'Journal of the American Chemical Society'
_journal_page_first 8538
_journal_page_last 8539
_journal_paper_doi 10.1021/ja026285s
_journal_volume 124
_journal_year 2002
_chemical_formula_sum 'C60 H74 In2'
_chemical_formula_weight 1024.83
_chemical_melting_point 476
_chemical_name_common (Dipp*In)2
_chemical_name_systematic
; 
 ? 
;
_space_group_IT_number 56
_symmetry_cell_setting orthorhombic
_symmetry_space_group_name_Hall '-P 2ab 2ac'
_symmetry_space_group_name_H-M 'P c c n'
_atom_sites_solution_hydrogens geom
_atom_sites_solution_primary direct
_atom_sites_solution_secondary difmap
_audit_creation_method SHELXL-97
_cell_angle_alpha 90.00
_cell_angle_beta 90.00
_cell_angle_gamma 90.00
_cell_formula_units_Z 2
_cell_length_a 20.648(4)
_cell_length_b 15.622(2)
_cell_length_c 16.294(3)
_cell_measurement_reflns_used 944
_cell_measurement_temperature 91(2)
_cell_measurement_theta_max 62.166
_cell_measurement_theta_min 5.001
_cell_volume 5255.8(16)
_computing_cell_refinement 'Bruker SAINT'
_computing_data_collection 'Bruker SMART'
_computing_data_reduction 'Bruker SAINT'
_computing_molecular_graphics 'SHEXTL 5, XP (Sheldrick, 1994)'
_computing_publication_material 'SHELXL-97 (Sheldrick, 1997)'
_computing_structure_refinement 'SHELXL-97 (Sheldrick, 1997)'
_computing_structure_solution 'SHELXS-97 (Sheldrick, 1990)'
_diffrn_ambient_temperature 91(2)
_diffrn_detector_area_resol_mean 8.3
_diffrn_measured_fraction_theta_full 0.975
_diffrn_measured_fraction_theta_max 0.975
_diffrn_measurement_device_type 'Bruker SMART 1000'
_diffrn_measurement_method \w
_diffrn_radiation_monochromator graphite
_diffrn_radiation_source 'fine-focus sealed tube'
_diffrn_radiation_type MoK\a
_diffrn_radiation_wavelength 0.71073
_diffrn_reflns_av_R_equivalents 0.0356
_diffrn_reflns_av_sigmaI/netI 0.0228
_diffrn_reflns_limit_h_max 30
_diffrn_reflns_limit_h_min -29
_diffrn_reflns_limit_k_max 22
_diffrn_reflns_limit_k_min -22
_diffrn_reflns_limit_l_max 23
_diffrn_reflns_limit_l_min -23
_diffrn_reflns_number 66143
_diffrn_reflns_theta_full 31.49
_diffrn_reflns_theta_max 31.49
_diffrn_reflns_theta_min 2.61
_diffrn_standards_decay_% <0.1
_diffrn_standards_interval_time
;
frames measured at beginning and end of data collection
;
_diffrn_standards_number '50 frames remeasured'
_exptl_absorpt_coefficient_mu 0.913
_exptl_absorpt_correction_T_max 0.8457
_exptl_absorpt_correction_T_min 0.6736
_exptl_absorpt_correction_type empirical
_exptl_absorpt_process_details 'SADABS 2.0 (Sheldrick, 2000)'
_exptl_crystal_colour red
_exptl_crystal_density_diffrn 1.295
_exptl_crystal_description block
_exptl_crystal_F_000 2128
_exptl_crystal_size_max 0.47
_exptl_crystal_size_mid 0.28
_exptl_crystal_size_min 0.19
_refine_diff_density_max 5.248
_refine_diff_density_min -1.972
_refine_diff_density_rms 0.115
_refine_ls_extinction_method none
_refine_ls_goodness_of_fit_ref 1.494
_refine_ls_hydrogen_treatment constr
_refine_ls_matrix_type full
_refine_ls_number_parameters 280
_refine_ls_number_reflns 8503
_refine_ls_number_restraints 0
_refine_ls_restrained_S_all 1.494
_refine_ls_R_factor_all 0.0619
_refine_ls_R_factor_gt 0.0463
_refine_ls_shift/su_max 0.003
_refine_ls_shift/su_mean 0.000
_refine_ls_structure_factor_coef Fsqd
_refine_ls_weighting_details 'calc w=1/[\s^2^(Fo^2^)+(0.0402P)^2^+4.0392P] where P=(Fo^2^+2Fc^2^)/3'
_refine_ls_weighting_scheme calc
_refine_ls_wR_factor_gt 0.1172
_refine_ls_wR_factor_ref 0.1251
_reflns_number_gt 6650
_reflns_number_total 8503
_reflns_threshold_expression I>2/s(I)
_cod_data_source_file ja026285s_s2.cif
_cod_data_source_block adp33
_cod_original_cell_volume 5256.0(17)
_cod_database_code 4114968

loop_
_symmetry_equiv_pos_as_xyz
'x, y, z'
'-x+1/2, -y+1/2, z'
'-x, y+1/2, -z+1/2'
'x+1/2, -y, -z+1/2'
'-x, -y, -z'
'x-1/2, y-1/2, -z'
'x, -y-1/2, z-1/2'
'-x-1/2, y, z-1/2'

loop_
_atom_site_label
_atom_site_type_symbol
_atom_site_fract_x
_atom_site_fract_y
_atom_site_fract_z
_atom_site_U_iso_or_equiv
_atom_site_adp_type
_atom_site_occupancy
_atom_site_symmetry_multiplicity
_atom_site_calc_flag
_atom_site_refinement_flags
In1 In 0.452659(10) 0.518024(12) 0.066759(12) 0.02682(7) Uani 1 1 d .
C1 C 0.41034(11) 0.41149(14) 0.14328(13) 0.0159(4) Uani 1 1 d .
C2 C 0.45059(10) 0.34576(14) 0.17283(13) 0.0157(4) Uani 1 1 d .
C3 C 0.42783(11) 0.28776(15) 0.23160(14) 0.0193(4) Uani 1 1 d .
H3A H 0.4555 0.2440 0.2517 0.023 Uiso 1 1 calc R
C4 C 0.36440(12) 0.29433(15) 0.26060(15) 0.0210(4) Uani 1 1 d .
H4A H 0.3488 0.2544 0.2999 0.025 Uiso 1 1 calc R
C5 C 0.32398(11) 0.35929(15) 0.23209(14) 0.0196(4) Uani 1 1 d .
H5A H 0.2809 0.3639 0.2521 0.023 Uiso 1 1 calc R
C6 C 0.34695(11) 0.41769(14) 0.17401(13) 0.0159(4) Uani 1 1 d .
C7 C 0.30463(11) 0.48902(15) 0.14341(14) 0.0169(4) Uani 1 1 d .
C8 C 0.26051(11) 0.47432(15) 0.07888(14) 0.0192(4) Uani 1 1 d .
C9 C 0.22304(13) 0.54219(19) 0.04945(17) 0.0263(5) Uani 1 1 d .
H9A H 0.1928 0.5324 0.0065 0.032 Uiso 1 1 calc R
C10 C 0.22950(13) 0.62349(18) 0.08217(18) 0.0300(6) Uani 1 1 d .
H10A H 0.2038 0.6691 0.0617 0.036 Uiso 1 1 calc R
C11 C 0.27353(13) 0.63839(17) 0.14489(18) 0.0279(5) Uani 1 1 d .
H11A H 0.2780 0.6945 0.1666 0.034 Uiso 1 1 calc R
C12 C 0.31145(11) 0.57210(16) 0.17663(15) 0.0209(4) Uani 1 1 d .
C13 C 0.25378(13) 0.38605(17) 0.04011(16) 0.0240(5) Uani 1 1 d .
H13A H 0.2827 0.3463 0.0713 0.029 Uiso 1 1 calc R
C14 C 0.2773(3) 0.3869(3) -0.0482(2) 0.0657(14) Uani 1 1 d .
H14A H 0.2725 0.3296 -0.0719 0.098 Uiso 1 1 calc R
H14B H 0.3229 0.4038 -0.0497 0.098 Uiso 1 1 calc R
H14C H 0.2515 0.4278 -0.0800 0.098 Uiso 1 1 calc R
C15 C 0.18551(19) 0.3522(3) 0.0477(4) 0.0785(17) Uani 1 1 d .
H15A H 0.1829 0.2955 0.0222 0.118 Uiso 1 1 calc R
H15B H 0.1555 0.3913 0.0200 0.118 Uiso 1 1 calc R
H15C H 0.1738 0.3478 0.1059 0.118 Uiso 1 1 calc R
C16 C 0.35695(13) 0.59111(16) 0.24788(16) 0.0237(5) Uani 1 1 d .
H16A H 0.3889 0.5432 0.2514 0.028 Uiso 1 1 calc R
C17 C 0.39497(16) 0.6747(2) 0.23672(19) 0.0367(7) Uani 1 1 d .
H17A H 0.4190 0.6726 0.1849 0.055 Uiso 1 1 calc R
H17B H 0.4254 0.6817 0.2824 0.055 Uiso 1 1 calc R
H17C H 0.3648 0.7231 0.2357 0.055 Uiso 1 1 calc R
C18 C 0.31923(17) 0.5935(2) 0.32836(18) 0.0402(7) Uani 1 1 d .
H18A H 0.2951 0.5400 0.3350 0.060 Uiso 1 1 calc R
H18B H 0.2889 0.6418 0.3275 0.060 Uiso 1 1 calc R
H18C H 0.3495 0.6004 0.3743 0.060 Uiso 1 1 calc R
C19 C 0.51821(10) 0.33955(14) 0.13931(13) 0.0158(4) Uani 1 1 d .
C20 C 0.56658(11) 0.39737(15) 0.16652(15) 0.0197(4) Uani 1 1 d .
C21 C 0.62827(12) 0.39318(18) 0.13073(18) 0.0274(5) Uani 1 1 d .
H21A H 0.6610 0.4318 0.1482 0.033 Uiso 1 1 calc R
C22 C 0.64219(13) 0.33362(19) 0.07041(18) 0.0293(6) Uani 1 1 d .
H22A H 0.6843 0.3316 0.0469 0.035 Uiso 1 1 calc R
C23 C 0.59504(12) 0.27717(17) 0.04429(16) 0.0246(5) Uani 1 1 d .
H23A H 0.6052 0.2365 0.0029 0.030 Uiso 1 1 calc R
C24 C 0.53252(12) 0.27886(15) 0.07772(14) 0.0185(4) Uani 1 1 d .
C25 C 0.55376(12) 0.45941(17) 0.23666(16) 0.0226(5) Uani 1 1 d .
H25A H 0.5067 0.4745 0.2357 0.027 Uiso 1 1 calc R
C26 C 0.5927(2) 0.5429(2) 0.2313(2) 0.0442(8) Uani 1 1 d .
H26A H 0.5836 0.5713 0.1790 0.066 Uiso 1 1 calc R
H26B H 0.6390 0.5299 0.2350 0.066 Uiso 1 1 calc R
H26C H 0.5803 0.5807 0.2767 0.066 Uiso 1 1 calc R
C27 C 0.5680(2) 0.4154(2) 0.31829(18) 0.0439(8) Uani 1 1 d .
H27A H 0.5432 0.3621 0.3218 0.066 Uiso 1 1 calc R
H27B H 0.5557 0.4533 0.3636 0.066 Uiso 1 1 calc R
H27C H 0.6144 0.4025 0.3219 0.066 Uiso 1 1 calc R
C28 C 0.48147(12) 0.21724(16) 0.04488(15) 0.0218(4) Uani 1 1 d .
H28A H 0.4427 0.2213 0.0814 0.026 Uiso 1 1 calc R
C29 C 0.46060(15) 0.2434(2) -0.04157(18) 0.0320(6) Uani 1 1 d .
H29A H 0.4460 0.3031 -0.0411 0.048 Uiso 1 1 calc R
H29B H 0.4251 0.2064 -0.0599 0.048 Uiso 1 1 calc R
H29C H 0.4974 0.2375 -0.0792 0.048 Uiso 1 1 calc R
C30 C 0.50475(15) 0.12393(17) 0.04601(19) 0.0310(6) Uani 1 1 d .
H30A H 0.5179 0.1084 0.1018 0.046 Uiso 1 1 calc R
H30B H 0.5417 0.1175 0.0088 0.046 Uiso 1 1 calc R
H30C H 0.4695 0.0863 0.0281 0.046 Uiso 1 1 calc R

loop_
_atom_site_aniso_label
_atom_site_aniso_U_11
_atom_site_aniso_U_22
_atom_site_aniso_U_33
_atom_site_aniso_U_23
_atom_site_aniso_U_13
_atom_site_aniso_U_12
In1 0.03249(11) 0.01863(10) 0.02934(11) 0.00872(7) 0.01160(7) 0.00228(7)
C1 0.0161(9) 0.0129(9) 0.0186(9) 0.0013(7) 0.0014(7) -0.0005(7)
C2 0.0171(9) 0.0134(9) 0.0165(9) 0.0009(7) 0.0002(7) 0.0000(8)
C3 0.0204(10) 0.0160(10) 0.0216(10) 0.0053(8) -0.0003(8) 0.0011(8)
C4 0.0226(11) 0.0179(10) 0.0226(10) 0.0062(8) 0.0022(9) -0.0023(9)
C5 0.0173(10) 0.0195(11) 0.0220(10) 0.0019(8) 0.0024(8) -0.0023(8)
C6 0.0165(10) 0.0139(9) 0.0174(9) 0.0004(7) 0.0000(7) 0.0011(7)
C7 0.0134(9) 0.0164(10) 0.0208(10) 0.0016(8) 0.0021(7) 0.0010(8)
C8 0.0164(10) 0.0183(11) 0.0229(11) 0.0028(8) 0.0006(8) -0.0002(8)
C9 0.0206(11) 0.0280(13) 0.0302(12) 0.0053(10) -0.0035(9) 0.0037(10)
C10 0.0241(12) 0.0241(13) 0.0417(15) 0.0079(11) -0.0012(11) 0.0087(10)
C11 0.0278(12) 0.0160(11) 0.0400(14) -0.0006(10) 0.0012(11) 0.0052(9)
C12 0.0178(10) 0.0176(11) 0.0272(11) -0.0011(9) 0.0025(8) 0.0010(8)
C13 0.0250(12) 0.0226(12) 0.0245(11) -0.0019(9) -0.0031(9) 0.0000(10)
C14 0.132(5) 0.0324(18) 0.0330(17) 0.0005(14) 0.018(2) 0.018(2)
C15 0.0322(18) 0.047(2) 0.156(5) -0.046(3) 0.010(2) -0.0137(17)
C16 0.0239(11) 0.0189(11) 0.0283(12) -0.0041(9) 0.0007(9) -0.0025(9)
C17 0.0418(16) 0.0349(16) 0.0333(14) -0.0055(12) 0.0045(12) -0.0179(13)
C18 0.0388(16) 0.053(2) 0.0290(14) -0.0007(13) 0.0050(12) -0.0164(15)
C19 0.0155(9) 0.0125(9) 0.0193(9) 0.0037(7) 0.0005(7) 0.0023(7)
C20 0.0175(10) 0.0158(10) 0.0258(11) 0.0004(8) -0.0009(8) 0.0000(8)
C21 0.0178(11) 0.0258(13) 0.0385(14) -0.0020(11) 0.0026(10) -0.0034(9)
C22 0.0187(11) 0.0299(14) 0.0393(14) 0.0007(11) 0.0078(10) 0.0000(10)
C23 0.0227(11) 0.0227(12) 0.0285(12) -0.0009(9) 0.0059(9) 0.0034(9)
C24 0.0191(10) 0.0150(10) 0.0213(10) 0.0014(8) 0.0010(8) 0.0016(8)
C25 0.0220(11) 0.0184(11) 0.0275(12) -0.0038(9) 0.0008(9) -0.0021(9)
C26 0.062(2) 0.0260(15) 0.0452(18) -0.0079(13) 0.0114(16) -0.0112(15)
C27 0.076(2) 0.0308(16) 0.0251(13) -0.0003(11) -0.0074(14) 0.0072(16)
C28 0.0240(11) 0.0190(11) 0.0225(10) -0.0026(9) 0.0014(9) -0.0013(9)
C29 0.0352(15) 0.0330(15) 0.0279(12) 0.0006(11) -0.0067(11) -0.0044(12)
C30 0.0378(15) 0.0174(12) 0.0377(14) -0.0031(10) 0.0011(12) 0.0003(11)

loop_
_atom_type_symbol
_atom_type_description
_atom_type_scat_dispersion_real
_atom_type_scat_dispersion_imag
_atom_type_scat_source
C C 0.0033 0.0016 'International Tables Vol C Tables 4.2.6.8 and 6.1.1.4'
H H 0.0000 0.0000 'International Tables Vol C Tables 4.2.6.8 and 6.1.1.4'
In In -0.7276 1.3100 'International Tables Vol C Tables 4.2.6.8 and 6.1.1.4'

loop_
_geom_angle_atom_site_label_1
_geom_angle_atom_site_label_2
_geom_angle_atom_site_label_3
_geom_angle
_geom_angle_site_symmetry_3
C1 In1 In1 121.23(6) 5_665
C2 C1 C6 118.6(2) .
C2 C1 In1 119.95(15) .
C6 C1 In1 120.47(16) .
C3 C2 C1 120.6(2) .
C3 C2 C19 121.3(2) .
C1 C2 C19 118.16(19) .
C4 C3 C2 119.9(2) .
C3 C4 C5 120.2(2) .
C4 C5 C6 119.9(2) .
C5 C6 C1 120.8(2) .
C5 C6 C7 120.8(2) .
C1 C6 C7 118.37(19) .
C8 C7 C12 120.0(2) .
C8 C7 C6 120.2(2) .
C12 C7 C6 119.8(2) .
C9 C8 C7 119.3(2) .
C9 C8 C13 119.6(2) .
C7 C8 C13 121.0(2) .
C10 C9 C8 120.7(2) .
C9 C10 C11 120.1(2) .
C10 C11 C12 121.0(2) .
C11 C12 C7 118.9(2) .
C11 C12 C16 118.9(2) .
C7 C12 C16 122.2(2) .
C15 C13 C14 112.3(4) .
C15 C13 C8 111.6(3) .
C14 C13 C8 110.9(3) .
C12 C16 C18 110.2(2) .
C12 C16 C17 113.0(2) .
C18 C16 C17 110.0(2) .
C24 C19 C20 120.2(2) .
C24 C19 C2 119.7(2) .
C20 C19 C2 120.0(2) .
C21 C20 C19 118.7(2) .
C21 C20 C25 120.0(2) .
C19 C20 C25 121.2(2) .
C22 C21 C20 121.0(2) .
C23 C22 C21 120.1(2) .
C22 C23 C24 121.2(2) .
C23 C24 C19 118.8(2) .
C23 C24 C28 119.3(2) .
C19 C24 C28 121.9(2) .
C20 C25 C27 109.5(2) .
C20 C25 C26 114.1(2) .
C27 C25 C26 109.3(3) .
C24 C28 C29 110.5(2) .
C24 C28 C30 112.3(2) .
C29 C28 C30 110.7(2) .

loop_
_geom_bond_atom_site_label_1
_geom_bond_atom_site_label_2
_geom_bond_distance
_geom_bond_site_symmetry_2
In1 C1 2.256(2) .
In1 In1 2.9786(5) 5_665
C1 C2 1.406(3) .
C1 C6 1.405(3) .
C2 C3 1.400(3) .
C2 C19 1.502(3) .
C3 C4 1.396(3) .
C4 C5 1.394(3) .
C5 C6 1.397(3) .
C6 C7 1.501(3) .
C7 C8 1.410(3) .
C7 C12 1.413(3) .
C8 C9 1.397(3) .
C8 C13 1.523(4) .
C9 C10 1.384(4) .
C10 C11 1.388(4) .
C11 C12 1.397(3) .
C12 C16 1.523(4) .
C13 C15 1.511(5) .
C13 C14 1.519(4) .
C16 C18 1.526(4) .
C16 C17 1.534(4) .
C19 C24 1.412(3) .
C19 C20 1.418(3) .
C20 C21 1.403(3) .
C20 C25 1.522(3) .
C21 C22 1.384(4) .
C22 C23 1.381(4) .
C23 C24 1.401(3) .
C24 C28 1.524(3) .
C25 C27 1.526(4) .
C25 C26 1.534(4) .
C28 C29 1.529(4) .
C28 C30 1.535(4) .
